data_7158770
loop_
_publ_author_name
'Prakash, Meher'
'Rani, Poonam'
'Samanta, Sampak'

_publ_section_title
;
 Substrate-dependent reaction of 1-aryl-2-alkyl-1,2-diketones with
 2-aroyl-1-chlorocyclopropanecarboxylates: selective access to
 2&#x02B9;,5&#x02B9;-dicyclopropoxy-1,1&#x02B9;:4&#x02B9;,1&#x02BA;-teraryls
 and pentafulvenes
;
_journal_name_full 'Organic &amp; Biomolecular Chemistry'
_journal_paper_doi 10.1039/D2OB00971D
_journal_year 2022
_chemical_formula_moiety 'C19 H17 Br O4'
_chemical_formula_sum 'C19 H17 Br O4'
_chemical_formula_weight 389.23
_space_group_crystal_system monoclinic
_space_group_IT_number 14
_space_group_name_Hall '-P 2ybc'
_space_group_name_H-M_alt 'P 1 21/c 1'
_atom_sites_solution_hydrogens mixed
_atom_sites_solution_primary dual
_audit_creation_date 2022-04-11
_audit_creation_method
;
Olex2 1.3
(compiled 2020.11.12 svn.r5f609507 for OlexSys, GUI svn.r6408)
;
_audit_update_record
;
2022-04-28 deposited with the CCDC.	2022-07-07 downloaded from the CCDC.
;
_cell_angle_alpha 90(4)
_cell_angle_beta 79.975(4)
_cell_angle_gamma 90(4)
_cell_formula_units_Z 4
_cell_length_a 8.8846(3)
_cell_length_b 10.4690(6)
_cell_length_c 18.3384(9)
_cell_measurement_reflns_used 7685
_cell_measurement_temperature 293(2)
_cell_measurement_theta_max 28.5250
_cell_measurement_theta_min 3.3510
_cell_volume 1679.66(14)
_computing_molecular_graphics 'Olex2 1.3 (Dolomanov et al., 2009)'
_computing_publication_material 'Olex2 1.3 (Dolomanov et al., 2009)'
_computing_structure_refinement 'SHELXL 2018/3 (Sheldrick, 2015)'
_computing_structure_solution 'SHELXT 2018/2 (Sheldrick, 2018)'
_diffrn_ambient_temperature 293(2)
_diffrn_measured_fraction_theta_full 0.999
_diffrn_measured_fraction_theta_max 0.913
_diffrn_measurement_device_type 'SuperNova, Dual, Cu at home/near, Eos'
_diffrn_radiation_type MoK\a
_diffrn_radiation_wavelength 0.71073
_diffrn_reflns_av_R_equivalents 0.0444
_diffrn_reflns_av_unetI/netI 0.0319
_diffrn_reflns_Laue_measured_fraction_full 0.999
_diffrn_reflns_Laue_measured_fraction_max 0.913
_diffrn_reflns_limit_h_max 11
_diffrn_reflns_limit_h_min -11
_diffrn_reflns_limit_k_max 14
_diffrn_reflns_limit_k_min -14
_diffrn_reflns_limit_l_max 24
_diffrn_reflns_limit_l_min -24
_diffrn_reflns_number 19410
_diffrn_reflns_point_group_measured_fraction_full 0.999
_diffrn_reflns_point_group_measured_fraction_max 0.913
_diffrn_reflns_theta_full 25.242
_diffrn_reflns_theta_max 29.130
_diffrn_reflns_theta_min 2.979
_exptl_absorpt_coefficient_mu 2.467
_exptl_absorpt_correction_T_max 35
_exptl_absorpt_correction_T_min 25
_exptl_absorpt_correction_type multi-scan
_exptl_crystal_colour clear
_exptl_crystal_colour_lustre clear
_exptl_crystal_density_diffrn 1.539
_exptl_crystal_description Block
_exptl_crystal_F_000 792
_refine_diff_density_max 0.385
_refine_diff_density_min -0.469
_refine_diff_density_rms 0.058
_refine_ls_extinction_coef 0.0542(17)
_refine_ls_extinction_expression Fc^*^=kFc[1+0.001xFc^2^\l^3^/sin(2\q)]^-1/4^
_refine_ls_extinction_method 'SHELXL-2018/3 (Sheldrick 2018)'
_refine_ls_goodness_of_fit_ref 1.039
_refine_ls_hydrogen_treatment mixed
_refine_ls_matrix_type full
_refine_ls_number_parameters 223
_refine_ls_number_reflns 4138
_refine_ls_number_restraints 0
_refine_ls_restrained_S_all 1.039
_refine_ls_R_factor_all 0.0504
_refine_ls_R_factor_gt 0.0346
_refine_ls_shift/su_max 0.002
_refine_ls_shift/su_mean 0.000
_refine_ls_structure_factor_coef Fsqd
_refine_ls_weighting_details 'w=1/[\s^2^(Fo^2^)+(0.0390P)^2^+0.4901P] where P=(Fo^2^+2Fc^2^)/3'
_refine_ls_weighting_scheme calc
_refine_ls_wR_factor_gt 0.0793
_refine_ls_wR_factor_ref 0.0874
_reflns_Friedel_coverage 0.000
_reflns_number_gt 3264
_reflns_number_total 4138
_reflns_threshold_expression 'I > 2\s(I)'
_cod_data_source_file d2ob00971d2.cif
_cod_data_source_block ss24
_cod_database_code 7158770
_shelx_shelxl_version_number 2018/3
_shelx_space_group_comment
;
The symmetry employed for this shelxl refinement is uniquely defined
by the following loop, which should always be used as a source of
symmetry information in preference to the above space-group names.
They are only intended as comments.
;
_olex2_refinement_description
;
1. Fixed Uiso
 At 1.2 times of:
  All C(H) groups, All C(H,H) groups
 At 1.5 times of:
  All C(H,H,H) groups
2.a Secondary CH2 refined with riding coordinates:
 C00E(H00A,H00B), C00L(H00E,H00G), C00M(H00I,H00J), C00N(H00K,H00L)
2.b Aromatic/amide H refined with riding coordinates:
 C007(H007), C00C(H00C), C00D(H00D), C00F(H00F), C00H(H00H)
2.c Idealised Me refined as rotating group:
 C00O(H00M,H00N,H00O)
;
_smtbx_masks_void_probe_radius 1.2
_smtbx_masks_void_truncation_radius 1.2
_olex2_submission_special_instructions 'No special instructions were received'

loop_
_space_group_symop_operation_xyz
'x, y, z'
'-x, y+1/2, -z+1/2'
'-x, -y, -z'
'x, -y-1/2, z-1/2'

loop_
_atom_site_label
_atom_site_type_symbol
_atom_site_fract_x
_atom_site_fract_y
_atom_site_fract_z
_atom_site_U_iso_or_equiv
_atom_site_adp_type
_atom_site_occupancy
_atom_site_site_symmetry_order
_atom_site_calc_flag
_atom_site_refinement_flags_posn
_atom_site_refinement_flags_adp
_atom_site_refinement_flags_occupancy
_atom_site_disorder_assembly
_atom_site_disorder_group
Br01 Br 1.11534(2) 0.76994(3) 0.83292(2) 0.05603(12) Uani 1 1 d . . . . .
O002 O 0.37909(15) 0.28796(12) 0.54779(8) 0.0397(3) Uani 1 1 d . . . . .
O003 O 0.25013(16) 0.88602(13) 0.63237(9) 0.0490(4) Uani 1 1 d . . . . .
O004 O 0.47723(17) 0.88886(13) 0.69072(9) 0.0501(4) Uani 1 1 d . . . . .
O005 O 0.60118(17) 0.28624(15) 0.59060(10) 0.0531(4) Uani 1 1 d . . . . .
C006 C 0.44902(19) 0.47483(17) 0.60367(10) 0.0315(4) Uani 1 1 d . . . . .
C007 C 0.54234(19) 0.55019(17) 0.64062(10) 0.0325(4) Uani 1 1 d . . . . .
H007 H 0.633627 0.523362 0.653947 0.039 Uiso 1 1 calc R U . . .
C008 C 0.32043(19) 0.54853(17) 0.59331(10) 0.0314(4) Uani 1 1 d . . . . .
C009 C 0.47750(19) 0.67247(17) 0.65457(10) 0.0324(4) Uani 1 1 d . . . . .
C00A C 0.33618(19) 0.67112(17) 0.62267(10) 0.0324(4) Uani 1 1 d . . . . .
C00B C 0.4867(2) 0.34202(18) 0.58114(10) 0.0349(4) Uani 1 1 d . . . . .
C00C C 0.7705(2) 0.87816(19) 0.71942(11) 0.0408(5) Uani 1 1 d . . . . .
H00C H 0.745596 0.950601 0.694657 0.049 Uiso 1 1 calc R U . . .
C00D C 0.8408(2) 0.66458(19) 0.79690(11) 0.0380(4) Uani 1 1 d . . . . .
H00D H 0.863348 0.594100 0.823953 0.046 Uiso 1 1 calc R U . . .
C00E C 0.1876(2) 0.51356(19) 0.55667(11) 0.0393(4) Uani 1 1 d . . . . .
H00A H 0.155107 0.427116 0.570409 0.047 Uiso 1 1 calc R U . . .
H00B H 0.218947 0.516298 0.503321 0.047 Uiso 1 1 calc R U . . .
C00F C 0.9007(2) 0.8780(2) 0.75157(12) 0.0450(5) Uani 1 1 d . . . . .
H00F H 0.963891 0.949254 0.747683 0.054 Uiso 1 1 calc R U . . .
C00G C 0.5372(2) 0.77671(17) 0.68886(11) 0.0344(4) Uani 1 1 d . . . . .
C00H C 0.7122(2) 0.66465(18) 0.76364(11) 0.0365(4) Uani 1 1 d . . . . .
H00H H 0.649189 0.593209 0.767911 0.044 Uiso 1 1 calc R U . . .
C00I C 0.6762(2) 0.77039(17) 0.72387(11) 0.0330(4) Uani 1 1 d . . . . .
C00J C 0.2350(2) 0.77086(19) 0.61218(12) 0.0371(4) Uani 1 1 d . . . . .
C00K C 0.9356(2) 0.77088(19) 0.78943(12) 0.0388(4) Uani 1 1 d . . . . .
C00L C 0.0540(2) 0.6055(2) 0.57977(14) 0.0506(6) Uani 1 1 d . . . . .
H00E H -0.023506 0.590468 0.549468 0.061 Uiso 1 1 calc R U . . .
H00G H 0.008551 0.589721 0.630992 0.061 Uiso 1 1 calc R U . . .
C00M C 0.4028(2) 0.15623(18) 0.52504(12) 0.0420(5) Uani 1 1 d . . . . .
H00I H 0.412430 0.102887 0.567238 0.050 Uiso 1 1 calc R U . . .
H00J H 0.495406 0.147941 0.488502 0.050 Uiso 1 1 calc R U . . .
C00N C 0.1068(2) 0.7432(2) 0.57112(14) 0.0494(6) Uani 1 1 d . . . . .
H00K H 0.140164 0.761553 0.518971 0.059 Uiso 1 1 calc R U . . .
H00L H 0.021320 0.799108 0.589328 0.059 Uiso 1 1 calc R U . . .
C00O C 0.2653(3) 0.1163(2) 0.49222(13) 0.0556(6) Uani 1 1 d . . . . .
H00M H 0.254433 0.172292 0.451985 0.083 Uiso 1 1 calc R U . . .
H00N H 0.175180 0.121200 0.529556 0.083 Uiso 1 1 calc R U . . .
H00O H 0.279026 0.030224 0.474301 0.083 Uiso 1 1 calc R U . . .
H003 H 0.370(3) 0.895(4) 0.6633(18) 0.110(12) Uiso 1 1 d . . . . .

loop_
_atom_site_aniso_label
_atom_site_aniso_U_11
_atom_site_aniso_U_22
_atom_site_aniso_U_33
_atom_site_aniso_U_23
_atom_site_aniso_U_13
_atom_site_aniso_U_12
Br01 0.03908(15) 0.0711(2) 0.0625(2) -0.00390(11) -0.02156(11) -0.00249(10)
O002 0.0410(7) 0.0316(7) 0.0493(9) -0.0089(6) -0.0154(6) 0.0013(5)
O003 0.0491(8) 0.0353(8) 0.0668(11) -0.0089(7) -0.0214(7) 0.0106(6)
O004 0.0499(8) 0.0344(7) 0.0711(11) -0.0131(7) -0.0250(8) 0.0061(6)
O005 0.0465(9) 0.0422(8) 0.0769(12) -0.0140(7) -0.0280(8) 0.0111(6)
C006 0.0319(9) 0.0311(9) 0.0321(10) -0.0035(7) -0.0069(7) -0.0008(7)
C007 0.0300(8) 0.0332(9) 0.0355(10) -0.0021(7) -0.0094(7) 0.0009(7)
C008 0.0294(8) 0.0354(9) 0.0295(10) -0.0027(7) -0.0051(7) -0.0021(7)
C009 0.0303(9) 0.0336(9) 0.0342(10) -0.0022(8) -0.0083(7) -0.0017(7)
C00A 0.0304(9) 0.0334(9) 0.0343(10) -0.0037(8) -0.0083(7) 0.0008(7)
C00B 0.0356(9) 0.0329(10) 0.0367(11) -0.0020(8) -0.0076(7) -0.0019(7)
C00C 0.0444(11) 0.0342(10) 0.0459(12) 0.0017(8) -0.0134(9) -0.0080(8)
C00D 0.0427(10) 0.0369(10) 0.0349(11) -0.0021(8) -0.0082(8) -0.0005(8)
C00E 0.0333(9) 0.0432(11) 0.0443(12) -0.0090(9) -0.0143(8) -0.0006(8)
C00F 0.0424(11) 0.0440(11) 0.0503(13) 0.0018(9) -0.0126(9) -0.0161(9)
C00G 0.0348(9) 0.0314(9) 0.0375(11) -0.0029(8) -0.0080(8) -0.0005(7)
C00H 0.0406(10) 0.0333(10) 0.0360(11) -0.0019(8) -0.0075(8) -0.0084(8)
C00I 0.0331(9) 0.0331(9) 0.0332(10) -0.0055(7) -0.0070(7) -0.0041(7)
C00J 0.0348(10) 0.0396(10) 0.0376(11) -0.0045(8) -0.0086(8) 0.0046(8)
C00K 0.0333(10) 0.0467(11) 0.0369(11) -0.0069(8) -0.0078(8) -0.0033(8)
C00L 0.0341(10) 0.0603(14) 0.0615(15) -0.0156(11) -0.0191(9) 0.0048(9)
C00M 0.0497(11) 0.0308(10) 0.0450(12) -0.0067(8) -0.0068(9) -0.0027(8)
C00N 0.0430(12) 0.0537(14) 0.0565(15) -0.0134(10) -0.0227(10) 0.0161(10)
C00O 0.0648(14) 0.0503(13) 0.0546(15) -0.0095(11) -0.0182(11) -0.0120(11)

loop_
_atom_type_symbol
_atom_type_description
_atom_type_scat_dispersion_real
_atom_type_scat_dispersion_imag
_atom_type_scat_source
C C 0.0033 0.0016 'International Tables Vol C Tables 4.2.6.8 and 6.1.1.4'
H H 0.0000 0.0000 'International Tables Vol C Tables 4.2.6.8 and 6.1.1.4'
Br Br -0.2901 2.4595 'International Tables Vol C Tables 4.2.6.8 and 6.1.1.4'
O O 0.0106 0.0060 'International Tables Vol C Tables 4.2.6.8 and 6.1.1.4'

loop_
_geom_angle_atom_site_label_1
_geom_angle_atom_site_label_2
_geom_angle_atom_site_label_3
_geom_angle
_geom_angle_site_symmetry_1
_geom_angle_site_symmetry_3
_geom_angle_publ_flag
C00B O002 C00M 116.96(14) . . ?
C00J O003 H003 109.7(16) . . ?
C00G O004 H003 114.3(18) . . ?
C007 C006 C008 108.47(15) . . ?
C007 C006 C00B 122.87(15) . . ?
C008 C006 C00B 128.66(15) . . ?
C006 C007 H007 125.0 . . ?
C006 C007 C009 110.00(15) . . ?
C009 C007 H007 125.0 . . ?
C006 C008 C00E 129.90(16) . . ?
C00A C008 C006 107.93(14) . . ?
C00A C008 C00E 122.15(16) . . ?
C007 C009 C00A 105.54(15) . . ?
C007 C009 C00G 127.67(16) . . ?
C00G C009 C00A 126.73(16) . . ?
C008 C00A C009 108.03(15) . . ?
C008 C00A C00J 120.89(16) . . ?
C00J C00A C009 130.72(17) . . ?
O002 C00B C006 112.34(15) . . ?
O005 C00B O002 122.89(17) . . ?
O005 C00B C006 124.77(17) . . ?
C00F C00C H00C 119.7 . . ?
C00F C00C C00I 120.65(19) . . ?
C00I C00C H00C 119.7 . . ?
C00H C00D H00D 120.4 . . ?
C00H C00D C00K 119.29(19) . . ?
C00K C00D H00D 120.4 . . ?
C008 C00E H00A 109.5 . . ?
C008 C00E H00B 109.5 . . ?
C008 C00E C00L 110.79(15) . . ?
H00A C00E H00B 108.1 . . ?
C00L C00E H00A 109.5 . . ?
C00L C00E H00B 109.5 . . ?
C00C C00F H00F 120.3 . . ?
C00K C00F C00C 119.41(18) . . ?
C00K C00F H00F 120.3 . . ?
O004 C00G C009 122.14(17) . . ?
O004 C00G C00I 113.51(16) . . ?
C009 C00G C00I 124.32(16) . . ?
C00D C00H H00H 119.6 . . ?
C00D C00H C00I 120.83(17) . . ?
C00I C00H H00H 119.6 . . ?
C00C C00I C00G 118.21(17) . . ?
C00H C00I C00C 118.79(17) . . ?
C00H C00I C00G 122.93(16) . . ?
O003 C00J C00A 123.87(18) . . ?
O003 C00J C00N 117.19(17) . . ?
C00A C00J C00N 118.85(17) . . ?
C00D C00K Br01 119.57(16) . . ?
C00F C00K Br01 119.45(14) . . ?
C00F C00K C00D 120.97(18) . . ?
C00E C00L H00E 109.4 . . ?
C00E C00L H00G 109.4 . . ?
H00E C00L H00G 108.0 . . ?
C00N C00L C00E 110.98(17) . . ?
C00N C00L H00E 109.4 . . ?
C00N C00L H00G 109.4 . . ?
O002 C00M H00I 110.3 . . ?
O002 C00M H00J 110.3 . . ?
O002 C00M C00O 106.97(16) . . ?
H00I C00M H00J 108.6 . . ?
C00O C00M H00I 110.3 . . ?
C00O C00M H00J 110.3 . . ?
C00J C00N C00L 112.35(17) . . ?
C00J C00N H00K 109.1 . . ?
C00J C00N H00L 109.1 . . ?
C00L C00N H00K 109.1 . . ?
C00L C00N H00L 109.1 . . ?
H00K C00N H00L 107.9 . . ?
C00M C00O H00M 109.5 . . ?
C00M C00O H00N 109.5 . . ?
C00M C00O H00O 109.5 . . ?
H00M C00O H00N 109.5 . . ?
H00M C00O H00O 109.5 . . ?
H00N C00O H00O 109.5 . . ?

loop_
_geom_bond_atom_site_label_1
_geom_bond_atom_site_label_2
_geom_bond_distance
_geom_bond_site_symmetry_2
_geom_bond_publ_flag
Br01 C00K 1.905(2) . ?
O002 C00B 1.347(2) . ?
O002 C00M 1.445(2) . ?
O003 C00J 1.275(2) . ?
O003 H003 1.29(3) . ?
O004 C00G 1.287(2) . ?
O004 H003 1.16(3) . ?
O005 C00B 1.210(2) . ?
C006 C007 1.402(2) . ?
C006 C008 1.418(2) . ?
C006 C00B 1.472(3) . ?
C007 H007 0.9300 . ?
C007 C009 1.408(3) . ?
C008 C00A 1.408(2) . ?
C008 C00E 1.502(2) . ?
C009 C00A 1.475(2) . ?
C009 C00G 1.409(3) . ?
C00A C00J 1.412(3) . ?
C00C H00C 0.9300 . ?
C00C C00F 1.386(3) . ?
C00C C00I 1.400(3) . ?
C00D H00D 0.9300 . ?
C00D C00H 1.385(3) . ?
C00D C00K 1.389(3) . ?
C00E H00A 0.9700 . ?
C00E H00B 0.9700 . ?
C00E C00L 1.529(3) . ?
C00F H00F 0.9300 . ?
C00F C00K 1.382(3) . ?
C00G C00I 1.489(3) . ?
C00H H00H 0.9300 . ?
C00H C00I 1.393(3) . ?
C00J C00N 1.500(3) . ?
C00L H00E 0.9700 . ?
C00L H00G 0.9700 . ?
C00L C00N 1.516(3) . ?
C00M H00I 0.9700 . ?
C00M H00J 0.9700 . ?
C00M C00O 1.512(3) . ?
C00N H00K 0.9700 . ?
C00N H00L 0.9700 . ?
C00O H00M 0.9600 . ?
C00O H00N 0.9600 . ?
C00O H00O 0.9600 . ?

loop_
_geom_torsion_atom_site_label_1
_geom_torsion_atom_site_label_2
_geom_torsion_atom_site_label_3
_geom_torsion_atom_site_label_4
_geom_torsion
_geom_torsion_site_symmetry_1
_geom_torsion_site_symmetry_2
_geom_torsion_site_symmetry_3
_geom_torsion_site_symmetry_4
_geom_torsion_publ_flag
O003 C00J C00N C00L -154.3(2) . . . . ?
O004 C00G C00I C00C -32.5(3) . . . . ?
O004 C00G C00I C00H 144.4(2) . . . . ?
C006 C007 C009 C00A -0.9(2) . . . . ?
C006 C007 C009 C00G -178.44(19) . . . . ?
C006 C008 C00A C009 -1.8(2) . . . . ?
C006 C008 C00A C00J 172.02(18) . . . . ?
C006 C008 C00E C00L 161.9(2) . . . . ?
C007 C006 C008 C00A 1.2(2) . . . . ?
C007 C006 C008 C00E 179.60(18) . . . . ?
C007 C006 C00B O002 178.83(17) . . . . ?
C007 C006 C00B O005 -1.6(3) . . . . ?
C007 C009 C00A C008 1.7(2) . . . . ?
C007 C009 C00A C00J -171.3(2) . . . . ?
C007 C009 C00G O004 171.4(2) . . . . ?
C007 C009 C00G C00I -6.5(3) . . . . ?
C008 C006 C007 C009 -0.2(2) . . . . ?
C008 C006 C00B O002 -1.3(3) . . . . ?
C008 C006 C00B O005 178.3(2) . . . . ?
C008 C00A C00J O003 -174.41(19) . . . . ?
C008 C00A C00J C00N 1.9(3) . . . . ?
C008 C00E C00L C00N 49.6(2) . . . . ?
C009 C00A C00J O003 -2.2(4) . . . . ?
C009 C00A C00J C00N 174.12(19) . . . . ?
C009 C00G C00I C00C 145.6(2) . . . . ?
C009 C00G C00I C00H -37.5(3) . . . . ?
C00A C008 C00E C00L -20.0(3) . . . . ?
C00A C009 C00G O004 -5.6(3) . . . . ?
C00A C009 C00G C00I 176.43(18) . . . . ?
C00A C00J C00N C00L 29.1(3) . . . . ?
C00B O002 C00M C00O 177.82(17) . . . . ?
C00B C006 C007 C009 179.71(17) . . . . ?
C00B C006 C008 C00A -178.63(19) . . . . ?
C00B C006 C008 C00E -0.3(3) . . . . ?
C00C C00F C00K Br01 179.47(16) . . . . ?
C00C C00F C00K C00D -1.2(3) . . . . ?
C00D C00H C00I C00C -1.4(3) . . . . ?
C00D C00H C00I C00G -178.26(18) . . . . ?
C00E C008 C00A C009 179.70(16) . . . . ?
C00E C008 C00A C00J -6.5(3) . . . . ?
C00E C00L C00N C00J -54.9(3) . . . . ?
C00F C00C C00I C00G 179.45(19) . . . . ?
C00F C00C C00I C00H 2.5(3) . . . . ?
C00G C009 C00A C008 179.23(19) . . . . ?
C00G C009 C00A C00J 6.2(3) . . . . ?
C00H C00D C00K Br01 -178.45(15) . . . . ?
C00H C00D C00K C00F 2.2(3) . . . . ?
C00I C00C C00F C00K -1.2(3) . . . . ?
C00K C00D C00H C00I -0.9(3) . . . . ?
C00M O002 C00B O005 1.9(3) . . . . ?
C00M O002 C00B C006 -178.48(16) . . . . ?
